data_7064014
loop_
_publ_author_name
'Sahu, Devanand'
'Roy, Rajat Kumar'
'Pandey, Abhilash'
'Dutta, Srishti'
'Kumar, Dishen'
'Sharma, Vanshika'
'Mahata, Kamakshya Prasad'
'Patra, Goutam Kumar'

_publ_section_title
;
 Fluorescent-colorimetric selective and sensitive detection of sulfide
 anions by salicylaldehyde-2,4-dinitrophenylhydrazone: biological,
 environmental and logic gate application
;
_journal_issue 41
_journal_name_full 'New Journal of Chemistry'
_journal_page_first 18086
_journal_page_last 18096
_journal_paper_doi 10.1039/D5NJ02931G
_journal_volume 49
_journal_year 2025
_chemical_formula_moiety 'C13 H10 N4 O5'
_chemical_formula_sum 'C13 H10 N4 O5'
_chemical_formula_weight 302.25
_space_group_crystal_system monoclinic
_space_group_IT_number 14
_space_group_name_Hall '-P 2yn'
_space_group_name_H-M_alt 'P 1 21/n 1'
_atom_sites_solution_hydrogens geom
_audit_creation_date 2025-04-08
_audit_creation_method
;
Olex2 1.3
(compiled 2020.11.12 svn.r5f609507 for OlexSys, GUI svn.r6408)
;
_audit_update_record
;
2025-07-06 deposited with the CCDC.	2025-09-17 downloaded from the CCDC.
;
_cell_angle_alpha 90
_cell_angle_beta 90.211(11)
_cell_angle_gamma 90
_cell_formula_units_Z 4
_cell_length_a 13.932(4)
_cell_length_b 4.3987(11)
_cell_length_c 21.140(6)
_cell_measurement_reflns_used 1339
_cell_measurement_temperature 299.0
_cell_measurement_theta_max 23.39
_cell_measurement_theta_min 3.23
_cell_volume 1295.5(6)
_computing_cell_refinement 'SAINT V8.40B (?, 2016)'
_computing_data_collection 'Bruker APEX2'
_computing_data_reduction 'SAINT V8.40B (?, 2016)'
_computing_molecular_graphics 'Olex2 1.3 (Dolomanov et al., 2009)'
_computing_publication_material 'Olex2 1.3 (Dolomanov et al., 2009)'
_computing_structure_refinement 'SHELXL 2018/1 (Sheldrick, 2015)'
_computing_structure_solution 'SHELXT 2018/2 (Sheldrick, 2018)'
_diffrn_ambient_temperature 299.0
_diffrn_measured_fraction_theta_full 0.998
_diffrn_measured_fraction_theta_max 0.999
_diffrn_measurement_device_type 'Bruker APEX-II CCD'
_diffrn_measurement_method '\f and \w scans'
_diffrn_radiation_type MoK\a
_diffrn_radiation_wavelength 0.71073
_diffrn_reflns_av_R_equivalents 0.1251
_diffrn_reflns_av_unetI/netI 0.0754
_diffrn_reflns_Laue_measured_fraction_full 0.998
_diffrn_reflns_Laue_measured_fraction_max 0.999
_diffrn_reflns_limit_h_max 19
_diffrn_reflns_limit_h_min -19
_diffrn_reflns_limit_k_max 6
_diffrn_reflns_limit_k_min -6
_diffrn_reflns_limit_l_max 29
_diffrn_reflns_limit_l_min -29
_diffrn_reflns_number 31326
_diffrn_reflns_point_group_measured_fraction_full 0.998
_diffrn_reflns_point_group_measured_fraction_max 0.999
_diffrn_reflns_theta_full 25.242
_diffrn_reflns_theta_max 29.561
_diffrn_reflns_theta_min 1.927
_diffrn_source_current 1.4
_diffrn_source_power 0.07
_diffrn_source_voltage 50.0
_diffrn_standards_number 0
_exptl_absorpt_coefficient_mu 0.122
_exptl_absorpt_correction_T_max 0.7460
_exptl_absorpt_correction_T_min 0.7054
_exptl_absorpt_correction_type none
_exptl_absorpt_process_details
;
SADABS-2016/2 (Bruker,2016/2) was used for absorption correction.
wR2(int) was 0.0897 before and 0.0630 after correction.
The Ratio of minimum to maximum transmission is 0.9456.
The \l/2 correction factor is Not present.
;
_exptl_crystal_colour orange
_exptl_crystal_density_diffrn 1.550
_exptl_crystal_description plate
_exptl_crystal_F_000 624
_exptl_crystal_size_max 0.05
_exptl_crystal_size_mid 0.03
_exptl_crystal_size_min 0.01
_refine_diff_density_max 0.192
_refine_diff_density_min -0.236
_refine_diff_density_rms 0.044
_refine_ls_extinction_method none
_refine_ls_goodness_of_fit_ref 0.992
_refine_ls_hydrogen_treatment constr
_refine_ls_matrix_type full
_refine_ls_number_parameters 200
_refine_ls_number_reflns 3618
_refine_ls_number_restraints 0
_refine_ls_restrained_S_all 0.992
_refine_ls_R_factor_all 0.1485
_refine_ls_R_factor_gt 0.0529
_refine_ls_shift/su_max 0.000
_refine_ls_shift/su_mean 0.000
_refine_ls_structure_factor_coef Fsqd
_refine_ls_weighting_details 'w=1/[\s^2^(Fo^2^)+(0.0547P)^2^+0.1082P] where P=(Fo^2^+2Fc^2^)/3'
_refine_ls_weighting_scheme calc
_refine_ls_wR_factor_gt 0.1124
_refine_ls_wR_factor_ref 0.1564
_reflns_Friedel_coverage 0.000
_reflns_number_gt 1520
_reflns_number_total 3618
_reflns_threshold_expression 'I > 2\s(I)'
_cod_data_source_file d5nj02931g2.cif
_cod_data_source_block DS8
_cod_depositor_comments 'Adding full bibliography for 7064014.cif.'
_cod_database_code 7064014
_shelx_shelxl_version_number 2018/1
_shelx_space_group_comment
;
The symmetry employed for this shelxl refinement is uniquely defined
by the following loop, which should always be used as a source of
symmetry information in preference to the above space-group names.
They are only intended as comments.
;
_olex2_refinement_description
;
1. Fixed Uiso
 At 1.2 times of:
  All C(H) groups, All N(H) groups
 At 1.5 times of:
  All O(H) groups
2.a Aromatic/amide H refined with riding coordinates:
 N2(H2), C7(H7), C10(H10), C12(H12), C13(H13), C5(H5), C2(H2A), C3(H3), C4(H4)
2.b Idealised tetrahedral OH refined as rotating group:
 O1(H1)
;
_olex2_submission_special_instructions 'No special instructions were received'

loop_
_space_group_symop_operation_xyz
'x, y, z'
'-x+1/2, y+1/2, -z+1/2'
'-x, -y, -z'
'x-1/2, -y-1/2, z-1/2'

loop_
_atom_site_label
_atom_site_type_symbol
_atom_site_fract_x
_atom_site_fract_y
_atom_site_fract_z
_atom_site_U_iso_or_equiv
_atom_site_adp_type
_atom_site_occupancy
_atom_site_site_symmetry_order
_atom_site_calc_flag
_atom_site_refinement_flags_posn
_atom_site_refinement_flags_adp
_atom_site_refinement_flags_occupancy
_atom_site_disorder_assembly
_atom_site_disorder_group
O1 O 0.24154(13) 0.1750(4) 0.68177(8) 0.0648(5) Uani 1 1 d . . . . .
H1 H 0.281937 0.309850 0.678902 0.097 Uiso 1 1 calc R U . . .
N1 N 0.36645(13) 0.5338(4) 0.61957(9) 0.0442(5) Uani 1 1 d . . . . .
O2 O 0.55416(13) 1.1049(4) 0.54814(8) 0.0681(5) Uani 1 1 d . . . . .
O3 O 0.65525(14) 1.3915(4) 0.59684(8) 0.0747(6) Uani 1 1 d . . . . .
N2 N 0.43831(13) 0.7464(4) 0.61135(9) 0.0459(5) Uani 1 1 d . . . . .
H2 H 0.453376 0.804990 0.573870 0.055 Uiso 1 1 calc R U . . .
N3 N 0.59304(14) 1.1962(5) 0.59750(10) 0.0503(5) Uani 1 1 d . . . . .
O5 O 0.61332(15) 1.0838(5) 0.87585(9) 0.0868(7) Uani 1 1 d . . . . .
N4 N 0.63751(16) 1.1792(5) 0.82396(10) 0.0580(6) Uani 1 1 d . . . . .
O4 O 0.70351(15) 1.3577(5) 0.81714(10) 0.0932(7) Uani 1 1 d . . . . .
C7 C 0.32777(16) 0.4356(5) 0.56801(11) 0.0446(6) Uani 1 1 d . . . . .
H7 H 0.350254 0.509147 0.529571 0.054 Uiso 1 1 calc R U . . .
C9 C 0.56198(15) 1.0737(5) 0.65758(10) 0.0413(5) Uani 1 1 d . . . . .
C8 C 0.48509(15) 0.8627(5) 0.66211(10) 0.0408(5) Uani 1 1 d . . . . .
C11 C 0.58494(16) 1.0741(5) 0.76860(11) 0.0443(5) Uani 1 1 d . . . . .
C1 C 0.21002(17) 0.0973(5) 0.62293(11) 0.0471(6) Uani 1 1 d . . . . .
C6 C 0.25077(15) 0.2154(5) 0.56768(11) 0.0424(5) Uani 1 1 d . . . . .
C10 C 0.61123(16) 1.1761(5) 0.71019(11) 0.0447(6) Uani 1 1 d . . . . .
H10 H 0.661695 1.312876 0.705899 0.054 Uiso 1 1 calc R U . . .
C12 C 0.50782(17) 0.8765(5) 0.77594(11) 0.0488(6) Uani 1 1 d . . . . .
H12 H 0.489797 0.812629 0.816122 0.059 Uiso 1 1 calc R U . . .
C13 C 0.45883(17) 0.7768(5) 0.72409(11) 0.0481(6) Uani 1 1 d . . . . .
H13 H 0.406518 0.648284 0.729630 0.058 Uiso 1 1 calc R U . . .
C5 C 0.21289(18) 0.1225(5) 0.50957(12) 0.0523(6) Uani 1 1 d . . . . .
H5 H 0.238773 0.200700 0.472487 0.063 Uiso 1 1 calc R U . . .
C2 C 0.13494(18) -0.1084(5) 0.61865(13) 0.0575(7) Uani 1 1 d . . . . .
H2A H 0.108501 -0.188613 0.655371 0.069 Uiso 1 1 calc R U . . .
C3 C 0.09908(19) -0.1953(6) 0.56075(15) 0.0641(8) Uani 1 1 d . . . . .
H3 H 0.048105 -0.331526 0.558695 0.077 Uiso 1 1 calc R U . . .
C4 C 0.13802(19) -0.0823(6) 0.50573(14) 0.0621(7) Uani 1 1 d . . . . .
H4 H 0.114213 -0.143220 0.466577 0.075 Uiso 1 1 calc R U . . .

loop_
_atom_site_aniso_label
_atom_site_aniso_U_11
_atom_site_aniso_U_22
_atom_site_aniso_U_33
_atom_site_aniso_U_23
_atom_site_aniso_U_13
_atom_site_aniso_U_12
O1 0.0782(14) 0.0689(12) 0.0472(11) -0.0010(9) 0.0089(9) -0.0179(10)
N1 0.0432(11) 0.0400(10) 0.0494(12) 0.0021(9) 0.0040(9) -0.0027(9)
O2 0.0726(12) 0.0894(13) 0.0422(10) 0.0062(9) 0.0002(9) -0.0291(10)
O3 0.0765(13) 0.0868(13) 0.0608(12) 0.0091(10) 0.0055(10) -0.0421(11)
N2 0.0452(11) 0.0496(11) 0.0431(11) 0.0031(9) 0.0037(9) -0.0073(9)
N3 0.0492(12) 0.0564(12) 0.0453(12) 0.0036(10) 0.0056(10) -0.0059(10)
O5 0.0886(16) 0.1273(17) 0.0445(11) 0.0006(12) -0.0023(10) -0.0169(13)
N4 0.0551(14) 0.0724(14) 0.0464(13) -0.0043(11) -0.0018(11) 0.0004(12)
O4 0.0836(16) 0.1262(18) 0.0697(14) 0.0006(13) -0.0123(11) -0.0496(14)
C7 0.0454(14) 0.0442(12) 0.0443(13) 0.0058(11) 0.0039(11) 0.0022(10)
C9 0.0391(12) 0.0438(12) 0.0410(13) 0.0036(10) 0.0046(10) 0.0017(10)
C8 0.0387(12) 0.0408(12) 0.0429(13) -0.0005(10) 0.0021(10) 0.0024(10)
C11 0.0427(13) 0.0483(13) 0.0418(13) -0.0028(10) -0.0013(10) 0.0032(10)
C1 0.0469(14) 0.0410(12) 0.0533(15) -0.0030(11) 0.0072(11) 0.0014(10)
C6 0.0394(12) 0.0402(12) 0.0477(14) 0.0010(10) 0.0004(10) 0.0027(10)
C10 0.0400(13) 0.0454(12) 0.0486(14) -0.0002(11) 0.0028(11) 0.0003(10)
C12 0.0537(15) 0.0519(14) 0.0406(13) 0.0050(11) 0.0080(11) 0.0027(11)
C13 0.0479(14) 0.0508(13) 0.0458(14) -0.0005(11) 0.0054(11) -0.0064(11)
C5 0.0534(15) 0.0499(14) 0.0535(15) 0.0033(12) -0.0029(12) 0.0001(12)
C2 0.0541(16) 0.0479(14) 0.0707(18) -0.0009(13) 0.0181(14) -0.0048(12)
C3 0.0493(15) 0.0519(15) 0.091(2) -0.0105(15) 0.0054(15) -0.0070(12)
C4 0.0620(17) 0.0564(15) 0.0679(18) -0.0054(14) -0.0110(14) -0.0061(13)

loop_
_atom_type_symbol
_atom_type_description
_atom_type_scat_dispersion_real
_atom_type_scat_dispersion_imag
_atom_type_scat_source
C C 0.0033 0.0016 'International Tables Vol C Tables 4.2.6.8 and 6.1.1.4'
H H 0.0000 0.0000 'International Tables Vol C Tables 4.2.6.8 and 6.1.1.4'
N N 0.0061 0.0033 'International Tables Vol C Tables 4.2.6.8 and 6.1.1.4'
O O 0.0106 0.0060 'International Tables Vol C Tables 4.2.6.8 and 6.1.1.4'

loop_
_geom_angle_atom_site_label_1
_geom_angle_atom_site_label_2
_geom_angle_atom_site_label_3
_geom_angle
_geom_angle_site_symmetry_1
_geom_angle_site_symmetry_3
_geom_angle_publ_flag
C1 O1 H1 109.5 . . ?
C7 N1 N2 114.93(19) . . ?
N1 N2 H2 119.9 . . ?
C8 N2 N1 120.21(18) . . ?
C8 N2 H2 119.9 . . ?
O2 N3 C9 119.1(2) . . ?
O3 N3 O2 121.7(2) . . ?
O3 N3 C9 119.1(2) . . ?
O5 N4 C11 118.3(2) . . ?
O4 N4 O5 122.5(2) . . ?
O4 N4 C11 119.2(2) . . ?
N1 C7 H7 118.8 . . ?
N1 C7 C6 122.5(2) . . ?
C6 C7 H7 118.8 . . ?
C8 C9 N3 122.0(2) . . ?
C10 C9 N3 115.9(2) . . ?
C10 C9 C8 122.1(2) . . ?
N2 C8 C9 123.7(2) . . ?
N2 C8 C13 120.6(2) . . ?
C13 C8 C9 115.8(2) . . ?
C10 C11 N4 119.2(2) . . ?
C10 C11 C12 121.1(2) . . ?
C12 C11 N4 119.7(2) . . ?
O1 C1 C6 122.6(2) . . ?
O1 C1 C2 117.7(2) . . ?
C2 C1 C6 119.7(2) . . ?
C1 C6 C7 123.2(2) . . ?
C5 C6 C7 118.6(2) . . ?
C5 C6 C1 118.2(2) . . ?
C9 C10 H10 120.4 . . ?
C11 C10 C9 119.2(2) . . ?
C11 C10 H10 120.4 . . ?
C11 C12 H12 120.1 . . ?
C13 C12 C11 119.8(2) . . ?
C13 C12 H12 120.1 . . ?
C8 C13 H13 119.0 . . ?
C12 C13 C8 122.0(2) . . ?
C12 C13 H13 119.0 . . ?
C6 C5 H5 119.1 . . ?
C4 C5 C6 121.7(2) . . ?
C4 C5 H5 119.1 . . ?
C1 C2 H2A 119.6 . . ?
C3 C2 C1 120.8(2) . . ?
C3 C2 H2A 119.6 . . ?
C2 C3 H3 119.7 . . ?
C2 C3 C4 120.6(3) . . ?
C4 C3 H3 119.7 . . ?
C5 C4 H4 120.5 . . ?
C3 C4 C5 119.0(3) . . ?
C3 C4 H4 120.5 . . ?

loop_
_geom_bond_atom_site_label_1
_geom_bond_atom_site_label_2
_geom_bond_distance
_geom_bond_site_symmetry_2
_geom_bond_publ_flag
O1 H1 0.8200 . ?
O1 C1 1.361(3) . ?
N1 N2 1.381(2) . ?
N1 C7 1.289(3) . ?
O2 N3 1.241(2) . ?
O3 N3 1.221(2) . ?
N2 H2 0.8600 . ?
N2 C8 1.354(3) . ?
N3 C9 1.447(3) . ?
O5 N4 1.223(3) . ?
N4 O4 1.218(3) . ?
N4 C11 1.454(3) . ?
C7 H7 0.9300 . ?
C7 C6 1.445(3) . ?
C9 C8 1.421(3) . ?
C9 C10 1.380(3) . ?
C8 C13 1.413(3) . ?
C11 C10 1.365(3) . ?
C11 C12 1.391(3) . ?
C1 C6 1.401(3) . ?
C1 C2 1.386(3) . ?
C6 C5 1.396(3) . ?
C10 H10 0.9300 . ?
C12 H12 0.9300 . ?
C12 C13 1.362(3) . ?
C13 H13 0.9300 . ?
C5 H5 0.9300 . ?
C5 C4 1.381(3) . ?
C2 H2A 0.9300 . ?
C2 C3 1.374(4) . ?
C3 H3 0.9300 . ?
C3 C4 1.378(4) . ?
C4 H4 0.9300 . ?

loop_
_geom_torsion_atom_site_label_1
_geom_torsion_atom_site_label_2
_geom_torsion_atom_site_label_3
_geom_torsion_atom_site_label_4
_geom_torsion
_geom_torsion_site_symmetry_1
_geom_torsion_site_symmetry_2
_geom_torsion_site_symmetry_3
_geom_torsion_site_symmetry_4
_geom_torsion_publ_flag
O1 C1 C6 C7 -1.7(3) . . . . ?
O1 C1 C6 C5 -179.7(2) . . . . ?
O1 C1 C2 C3 179.5(2) . . . . ?
N1 N2 C8 C9 177.70(18) . . . . ?
N1 N2 C8 C13 -2.3(3) . . . . ?
N1 C7 C6 C1 1.9(3) . . . . ?
N1 C7 C6 C5 179.8(2) . . . . ?
O2 N3 C9 C8 -3.1(3) . . . . ?
O2 N3 C9 C10 177.3(2) . . . . ?
O3 N3 C9 C8 175.3(2) . . . . ?
O3 N3 C9 C10 -4.3(3) . . . . ?
N2 N1 C7 C6 -179.25(18) . . . . ?
N2 C8 C13 C12 176.3(2) . . . . ?
N3 C9 C8 N2 3.7(3) . . . . ?
N3 C9 C8 C13 -176.28(19) . . . . ?
N3 C9 C10 C11 178.98(19) . . . . ?
O5 N4 C11 C10 -179.5(2) . . . . ?
O5 N4 C11 C12 1.6(3) . . . . ?
N4 C11 C10 C9 179.29(19) . . . . ?
N4 C11 C12 C13 -179.7(2) . . . . ?
O4 N4 C11 C10 0.5(3) . . . . ?
O4 N4 C11 C12 -178.3(2) . . . . ?
C7 N1 N2 C8 -179.07(19) . . . . ?
C7 C6 C5 C4 -178.7(2) . . . . ?
C9 C8 C13 C12 -3.7(3) . . . . ?
C8 C9 C10 C11 -0.6(3) . . . . ?
C11 C12 C13 C8 1.4(3) . . . . ?
C1 C6 C5 C4 -0.7(3) . . . . ?
C1 C2 C3 C4 0.9(4) . . . . ?
C6 C1 C2 C3 -0.8(4) . . . . ?
C6 C5 C4 C3 0.7(4) . . . . ?
C10 C9 C8 N2 -176.7(2) . . . . ?
C10 C9 C8 C13 3.3(3) . . . . ?
C10 C11 C12 C13 1.5(3) . . . . ?
C12 C11 C10 C9 -1.9(3) . . . . ?
C2 C1 C6 C7 178.6(2) . . . . ?
C2 C1 C6 C5 0.7(3) . . . . ?
C2 C3 C4 C5 -0.8(4) . . . . ?
